data_7045251
loop_
_publ_author_name
'Xu, Hai-Bing'
'Chen, Xue-Li'
'Deng, Jian-Guo'
'Deng, Zhi-Hua'
'Huang, Shi-Liang'
'Kurmoo, Mohamedally'
'Zeng, Ming-Hua'

_publ_section_title
;
 Sensitized near infrared emission through supramolecular d \\rightarrow f
 energy transfer within an ionic Ru(ii)-Er(iii) pair.
;
_journal_issue 6
_journal_name_full 'Dalton transactions (Cambridge, England : 2003)'
_journal_page_first 2073
_journal_page_last 2078
_journal_paper_doi 10.1039/c7dt04041e
_journal_volume 47
_journal_year 2018
_chemical_formula_moiety 'C19.25 H3 Eu F23.46 O8, C8 H15 N'
_chemical_formula_sum 'C27.38 H18 Eu F23.42 N O8'
_chemical_formula_weight 1085.91
_space_group_crystal_system monoclinic
_space_group_IT_number 14
_space_group_name_Hall '-P 2yn'
_space_group_name_H-M_alt 'P 1 21/n 1'
_symmetry_space_group_name_Hall '-P 2yn'
_symmetry_space_group_name_H-M 'P 1 21/n 1'
_atom_sites_solution_hydrogens geom
_audit_creation_date 2017-12-03
_audit_creation_method
;
Olex2 1.2
(compiled 2017.08.10 svn.r3458 for OlexSys, GUI svn.r5381)
;
_audit_update_record
;
2017-12-05 deposited with the CCDC.
2018-01-10 downloaded from the CCDC.
;
_cell_angle_alpha 90
_cell_angle_beta 94.905(4)
_cell_angle_gamma 90
_cell_formula_units_Z 4
_cell_length_a 13.325(4)
_cell_length_b 16.993(5)
_cell_length_c 18.776(6)
_cell_measurement_reflns_used 7347
_cell_measurement_temperature 293(2)
_cell_measurement_theta_max 27.4256
_cell_measurement_theta_min 2.1652
_cell_volume 4236(2)
_computing_molecular_graphics 'Olex2 (Dolomanov et al., 2009)'
_computing_publication_material 'Olex2 (Dolomanov et al., 2009)'
_computing_structure_refinement 'ShelXL (Sheldrick, 2015)'
_computing_structure_solution 'SHELXS-97 (Sheldrick, 1990)'
_diffrn_ambient_temperature 293(2)
_diffrn_detector_area_resol_mean 13.6612
_diffrn_measured_fraction_theta_full 0.996
_diffrn_measured_fraction_theta_max 0.996
_diffrn_measurement_device_type CCD
_diffrn_measurement_method CCD_Profile_fitting
_diffrn_radiation_type MoK\a
_diffrn_radiation_wavelength 0.71073
_diffrn_reflns_av_R_equivalents 0.0571
_diffrn_reflns_av_unetI/netI 0.0459
_diffrn_reflns_Laue_measured_fraction_full 0.996
_diffrn_reflns_Laue_measured_fraction_max 0.996
_diffrn_reflns_limit_h_max 15
_diffrn_reflns_limit_h_min -15
_diffrn_reflns_limit_k_max 20
_diffrn_reflns_limit_k_min -20
_diffrn_reflns_limit_l_max 22
_diffrn_reflns_limit_l_min -18
_diffrn_reflns_number 25935
_diffrn_reflns_point_group_measured_fraction_full 0.996
_diffrn_reflns_point_group_measured_fraction_max 0.996
_diffrn_reflns_theta_full 24.999
_diffrn_reflns_theta_max 24.999
_diffrn_reflns_theta_min 2.165
_exptl_absorpt_coefficient_mu 1.625
_exptl_absorpt_correction_T_max 1.0000
_exptl_absorpt_correction_T_min 0.4797
_exptl_absorpt_correction_type multi-scan
_exptl_crystal_colour colorless
_exptl_crystal_density_diffrn 1.703
_exptl_crystal_density_method 'not measured'
_exptl_crystal_description Prism
_exptl_crystal_F_000 2108
_exptl_crystal_size_max 0.16
_exptl_crystal_size_mid 0.10
_exptl_crystal_size_min 0.08
_refine_diff_density_max 2.139
_refine_diff_density_min -1.404
_refine_diff_density_rms 0.205
_refine_ls_extinction_coef 0.0040(5)
_refine_ls_extinction_expression Fc^*^=kFc[1+0.001xFc^2^\l^3^/sin(2\q)]^-1/4^
_refine_ls_extinction_method 'SHELXL-2016/6 (Sheldrick 2016)'
_refine_ls_goodness_of_fit_ref 1.025
_refine_ls_hydrogen_treatment constr
_refine_ls_matrix_type full
_refine_ls_number_parameters 509
_refine_ls_number_reflns 7431
_refine_ls_number_restraints 795
_refine_ls_restrained_S_all 1.002
_refine_ls_R_factor_all 0.1111
_refine_ls_R_factor_gt 0.0886
_refine_ls_shift/su_max 0.065
_refine_ls_shift/su_mean 0.005
_refine_ls_structure_factor_coef Fsqd
_refine_ls_weighting_details 'w=1/[\s^2^(Fo^2^)+(0.2000P)^2^] where P=(Fo^2^+2Fc^2^)/3'
_refine_ls_weighting_scheme calc
_refine_ls_wR_factor_gt 0.2515
_refine_ls_wR_factor_ref 0.2769
_reflns_Friedel_coverage 0.000
_reflns_number_gt 4925
_reflns_number_total 7431
_reflns_threshold_expression 'I > 2\s(I)'
_cod_data_source_file c7dt04041e2.cif
_cod_data_source_block 5
_cod_depositor_comments
;
The following automatic conversions were performed:

'_exptl_absorpt_correction_type' value 'Multi-scan' changed to
'multi-scan' according to
/home/data/users/saulius/crontab/automatic-downloads/rss-feeds/RSC/lib/dictionaries/cif_core.dic
dictionary named 'cif_core.dic' version 2.4.2 from 2011-04-26.

Automatic conversion script
Id: cif_fix_values 4973 2017-02-22 13:04:09Z antanas 

 Adding full bibliography for 7045251--7045252.cif.
;
_cod_database_code 7045251
_shelx_shelxl_version_number 2016/6
_shelx_space_group_comment
;
The symmetry employed for this shelxl refinement is uniquely defined
by the following loop, which should always be used as a source of
symmetry information in preference to the above space-group names.
They are only intended as comments.
;
_olex2_refinement_description
;
1. Fixed Uiso
 At 1.2 times of:
  All C(H) groups, All C(H,H) groups
 At 1.5 times of:
  All C(H,H,H) groups
2. Restrained distances
 C1B-F11 = C1B-F12 = C1B-F13 = C1B-F14 = C1B-F15 = C1B-F16
 1.35 with sigma of 0.05
 C5-F21 = C5-F22 = C5-F23 = C5-F24 = C5-F25 = C5-F26
 1.35 with sigma of 0.05
 C6-F31 = C6-F32 = C6-F33 = C6-F34 = C6-F35 = C6-F36
 1.35 with sigma of 0.05
 C10-F41 = C10-F42 = C10-F43 = C10-F44 = C10-F45 = C10-F46
 1.35 with sigma of 0.05
 C11-F51 = C11-F52 = C11-F53 = C11-F54 = C11-F55 = C11-F56
 1.35 with sigma of 0.05
 C15-F61 = C15-F62 = C15-F63 = C15-F64 = C15-F65 = C15-F66
 1.35 with sigma of 0.05
 C16-F71 = C16-F73 = C16-F74 = C16-F75 = C16-F76
 1.35 with sigma of 0.05
 N1-C21 = N1-C22 = N1-C23 = N1-C24
 1.47 with sigma of 0.01
 C21-C26 = C22-C27 = C24-C25
 1.54 with sigma of 0.05
3. Restrained planarity
 F11, F12, F13, F14, F15, F16
 with sigma of 0.02
 F21, F22, F23, F24, F25, F26
 with sigma of 0.02
 F31, F32, F33, F34, F35, F36
 with sigma of 0.02
 F41, F42, F43, F44, F45, F46
 with sigma of 0.02
 F51, F52, F53, F54, F55, F56
 with sigma of 0.02
 F61, F62, F63, F64, F65, F66
 with sigma of 0.02
 F71, F73, F74, F75, F76
 with sigma of 0.02
4. Rigid bond restraints
 C16, C17
 with sigma for 1-2 distances of 0.01 and sigma for 1-3 distances of 0.01
 C18, C19
 with sigma for 1-2 distances of 0.01 and sigma for 1-3 distances of 0.01
 C19, C20
 with sigma for 1-2 distances of 0.01 and sigma for 1-3 distances of 0.01
 F82, C20
 with sigma for 1-2 distances of 0.01 and sigma for 1-3 distances of 0.01
 C23, C28
 with sigma for 1-2 distances of 0.01 and sigma for 1-3 distances of 0.01
 C3, C7
 with sigma for 1-2 distances of 0.01 and sigma for 1-3 distances of 0.01
 C6, C7
 with sigma for 1-2 distances of 0.001 and sigma for 1-3 distances of 0.002
 O3, C7
 with sigma for 1-2 distances of 0.004 and sigma for 1-3 distances of 0.004
5. Uiso/Uaniso restraints and constraints
F82 \\sim C20: within 2A with sigma of 0.04 and sigma for terminal atoms of 0.08
F11 \\sim F12 \\sim F13 \\sim F14 \\sim F15 \\sim F16 \\sim F21 \\sim F22 \\sim
F23 \\sim F24 \\sim F25 \\sim F26 \\sim F31 \\sim F32 \\sim F33 \\sim F34 \\sim
F35 \\sim F36 \\sim F41 \\sim F42 \\sim F43 \\sim F44 \\sim F45 \\sim F46 \\sim
F51 \\sim F52 \\sim F53 \\sim F54 \\sim F55 \\sim F56 \\sim F61 \\sim F62 \\sim
F63 \\sim F64 \\sim F65 \\sim F66 \\sim F71 \\sim F73 \\sim F74 \\sim F75 \\sim
F76 \\sim F82 \\sim F84 \\sim F85 \\sim F86 \\sim F81A: within 3.8A with sigma
of 0.01 and sigma for terminal atoms of 0.02
Uanis(C1B) \\sim Ueq: with sigma of 0.1 and sigma for terminal atoms of 0.2
Uanis(C19) \\sim Ueq: with sigma of 0.1 and sigma for terminal atoms of 0.2
Uanis(C2) \\sim Ueq: with sigma of 0.1 and sigma for terminal atoms of 0.2
Uanis(C18) \\sim Ueq: with sigma of 0.1 and sigma for terminal atoms of 0.2
Uanis(C10) \\sim Ueq: with sigma of 0.001 and sigma for terminal atoms of 0.002
Uanis(C6) \\sim Ueq: with sigma of 0.001 and sigma for terminal atoms of 0.002
Uanis(C7) \\sim Ueq: with sigma of 0.002 and sigma for terminal atoms of 0.004
Uanis(F11) = Uanis(F12) = Uanis(F13) = Uanis(F14) = Uanis(F15) = Uanis(F16)
Uanis(F21) = Uanis(F22) = Uanis(F23) = Uanis(F24) = Uanis(F25) = Uanis(F26)
Uanis(F31) = Uanis(F32) = Uanis(F33) = Uanis(F34) = Uanis(F35) = Uanis(F36)
Uanis(F41) = Uanis(F42) = Uanis(F43) = Uanis(F44) = Uanis(F45) = Uanis(F46)
Uanis(F51) = Uanis(F52) = Uanis(F53) = Uanis(F54) = Uanis(F55) = Uanis(F56)
Uanis(F61) = Uanis(F62) = Uanis(F63) = Uanis(F64) = Uanis(F65) = Uanis(F66)
Uanis(F71) = Uanis(F73) = Uanis(F74) = Uanis(F75) = Uanis(F76)
Uanis(N1) = Uanis(C21) = Uanis(C22) = Uanis(C23) = Uanis(C24) = Uanis(C25) =
Uanis(C26) = Uanis(C27) = Uanis(C28)
6. Others
 Fixed Sof: C10(0.75) C16(0.75) F11(0.5) F12(0.5) F13(0.5) F14(0.5) F15(0.5)
 F16(0.5) F21(0.5) F22(0.5) F23(0.5) F24(0.5) F25(0.5) F26(0.5) F31(0.5)
 F32(0.5) F33(0.5) F34(0.5) F35(0.5) F36(0.5) F41(0.5) F42(0.5) F43(0.5)
 F44(0.5) F45(0.5) F46(0.5) F51(0.5) F52(0.5) F53(0.5) F54(0.5) F55(0.5)
 F56(0.5) F61(0.5) F62(0.5) F63(0.5) F64(0.5) F65(0.5) F66(0.5) F71(0.5)
 F73(0.5) F74(0.5) F75(0.5) F76(0.5) F84(0.5) F85(0.5) F86(0.5)
7.a Secondary CH2 refined with riding coordinates:
 C21(H21A,H21B), C23(H23A,H23B), C24(H24A,H24B)
7.b Me refined with riding coordinates:
 C25(H25A,H25B,H25C), C26(H26A,H26B,H26C), C28(H28A,H28B,H28C)
7.c Aromatic/amide H refined with riding coordinates:
 C3(H3), C13(H13), C18(H18)
;
_olex2_submission_special_instructions 'No special instructions were received'

loop_
_space_group_symop_operation_xyz
'x, y, z'
'-x+1/2, y+1/2, -z+1/2'
'-x, -y, -z'
'x-1/2, -y-1/2, z-1/2'

loop_
_atom_site_label
_atom_site_type_symbol
_atom_site_fract_x
_atom_site_fract_y
_atom_site_fract_z
_atom_site_U_iso_or_equiv
_atom_site_adp_type
_atom_site_occupancy
_atom_site_site_symmetry_order
_atom_site_calc_flag
_atom_site_refinement_flags_posn
_atom_site_refinement_flags_adp
_atom_site_refinement_flags_occupancy
_atom_site_disorder_assembly
_atom_site_disorder_group
Eu1 Eu 0.74084(2) 0.27299(2) 0.00095(2) 0.07136(10) Uani 1 1 d . . . . .
O1 O 0.9074(3) 0.2175(3) 0.0008(2) 0.0950(14) Uani 1 1 d . . . . .
O2 O 0.8031(3) 0.3125(3) -0.1081(2) 0.0933(13) Uani 1 1 d . . . . .
C1B C 1.0569(7) 0.1694(8) -0.0270(4) 0.216(6) Uani 0.844(14) 1 d D U . A 2
C2 C 0.9691(5) 0.2171(4) -0.0450(3) 0.098(2) Uani 1 1 d . U . . .
C3 C 0.9651(6) 0.2569(5) -0.1110(3) 0.110(2) Uani 1 1 d . U . . .
H3 H 1.019908 0.252619 -0.138293 0.132 Uiso 1 1 calc R . . . .
C4 C 0.8866(5) 0.3006(4) -0.1363(3) 0.0864(18) Uani 1 1 d . . . . .
C5 C 0.8911(5) 0.3438(5) -0.2084(3) 0.116(3) Uani 1 1 d D . . . .
O3 O 0.7151(3) 0.1629(2) -0.07859(19) 0.0961(13) Uani 1 1 d . U . . .
O4 O 0.7358(3) 0.1564(2) 0.0734(2) 0.0955(13) Uani 1 1 d . . . . .
C6 C 0.7099(6) 0.0408(5) -0.1390(4) 0.1248(6) Uani 1 1 d D U . . .
C7 C 0.7118(6) 0.0906(4) -0.0680(4) 0.1148(9) Uani 1 1 d . U . . .
C8 C 0.7032(7) 0.0512(5) -0.0051(3) 0.121(3) Uani 1 1 d . . . . .
C10 C 0.7058(9) 0.0375(7) 0.1250(6) 0.1454(7) Uani 0.75 1 d D U P . .
O5 O 0.5638(3) 0.2456(3) -0.0023(2) 0.0890(12) Uani 1 1 d . . . . .
O6 O 0.6849(3) 0.3155(2) 0.11239(18) 0.0886(12) Uani 1 1 d . . . . .
C11 C 0.4021(6) 0.2114(5) 0.0225(4) 0.128(3) Uani 1 1 d D . . . .
C12 C 0.5029(5) 0.2450(3) 0.0438(3) 0.0807(17) Uani 1 1 d . . . . .
C13 C 0.5155(5) 0.2772(3) 0.1133(3) 0.0862(19) Uani 1 1 d . . . . .
H13 H 0.461608 0.275998 0.141687 0.103 Uiso 1 1 calc R . . . .
C14 C 0.6027(4) 0.3095(4) 0.1398(3) 0.0771(15) Uani 1 1 d . . . . .
C15 C 0.6049(5) 0.3451(4) 0.2148(3) 0.102(2) Uani 1 1 d D . . . .
O7 O 0.6644(3) 0.3946(3) -0.0384(2) 0.0970(13) Uani 1 1 d . . . . .
O8 O 0.8504(3) 0.3735(3) 0.0501(2) 0.0968(13) Uani 1 1 d . . . . .
C16 C 0.6221(9) 0.5208(6) -0.0684(5) 0.146(4) Uani 0.75 1 d D U P . .
C17 C 0.6906(6) 0.4646(4) -0.0292(4) 0.120(3) Uani 1 1 d . U . . .
C18 C 0.7748(6) 0.4938(5) 0.0129(4) 0.155(3) Uani 1 1 d . U . . .
H18 H 0.784239 0.547985 0.015505 0.186 Uiso 1 1 calc R . . . .
C19 C 0.8427(5) 0.4467(4) 0.0498(4) 0.110(2) Uani 1 1 d . U . . .
C20 C 0.9256(8) 0.4883(6) 0.0935(4) 0.178(4) Uani 1 1 d . U . . .
F11 F 1.0381(7) 0.1008(7) 0.0112(7) 0.2348(10) Uani 0.5 1 d D U P . .
F12 F 1.0938(3) 0.1632(3) 0.0314(6) 0.2348(10) Uani 0.5 1 d D U P A .
F13 F 1.1104(4) 0.1810(4) 0.0333(6) 0.2348(10) Uani 0.5 1 d D U P A .
F14 F 1.1355(9) 0.1999(10) -0.0639(7) 0.2348(10) Uani 0.5 1 d D U P . .
F15 F 1.1288(9) 0.1548(9) -0.0672(7) 0.2348(10) Uani 0.5 1 d D U P A .
F16 F 1.0384(9) 0.0938(9) -0.0613(7) 0.2348(10) Uani 0.5 1 d D U P A .
F21 F 0.8349(7) 0.4068(4) -0.21151(19) 0.1466(9) Uani 0.5 1 d D U P . .
F22 F 0.8828(7) 0.4218(4) -0.20136(19) 0.1466(9) Uani 0.5 1 d D U P . .
F23 F 0.9784(7) 0.3571(5) -0.2265(3) 0.1466(9) Uani 0.5 1 d D U P . .
F24 F 0.9779(7) 0.3363(6) -0.2367(4) 0.1466(9) Uani 0.5 1 d D U P . .
F25 F 0.8490(8) 0.2962(6) -0.2615(4) 0.1466(9) Uani 0.5 1 d D U P . .
F26 F 0.8189(7) 0.3255(6) -0.2532(4) 0.1466(9) Uani 0.5 1 d D U P . .
F31 F 0.6078(9) 0.0192(4) -0.1585(3) 0.1800(9) Uani 0.5 1 d D U P . .
F32 F 0.6410(9) 0.0715(3) -0.18952(19) 0.1800(9) Uani 0.5 1 d D U P . .
F33 F 0.7285(9) 0.0815(4) -0.1947(3) 0.1800(9) Uani 0.5 1 d D U P . .
F34 F 0.7895(10) 0.0596(6) -0.1765(4) 0.1800(9) Uani 0.5 1 d D U P . .
F35 F 0.7637(10) -0.0276(6) -0.1293(5) 0.1800(9) Uani 0.5 1 d D U P . .
F36 F 0.7113(10) -0.0325(5) -0.1290(5) 0.1800(9) Uani 0.5 1 d D U P . .
F41 F 0.7352(7) -0.0385(4) 0.1207(2) 0.1674(9) Uani 0.5 1 d D U P B .
F42 F 0.6678(6) -0.0299(3) 0.11354(19) 0.1674(9) Uani 0.5 1 d D U P B .
F43 F 0.5953(8) 0.0147(4) 0.1261(3) 0.1674(9) Uani 0.5 1 d D U P B .
F44 F 0.6508(8) 0.0780(6) 0.1771(5) 0.1674(9) Uani 0.5 1 d D U P B .
F45 F 0.7202(8) 0.0660(6) 0.1846(5) 0.1674(9) Uani 0.5 1 d D U P B .
F46 F 0.7965(8) 0.0224(6) 0.1572(4) 0.1674(9) Uani 0.5 1 d D U P B .
F51 F 0.4239(4) 0.1234(4) 0.0184(4) 0.1450(9) Uani 0.5 1 d D U P . .
F52 F 0.4103(3) 0.1477(3) -0.0137(4) 0.1450(9) Uani 0.5 1 d D U P . .
F53 F 0.3714(5) 0.2021(5) -0.0438(5) 0.1450(9) Uani 0.5 1 d D U P . .
F54 F 0.3507(7) 0.2533(5) -0.0351(5) 0.1450(9) Uani 0.5 1 d D U P . .
F55 F 0.3304(8) 0.2272(5) 0.0640(5) 0.1450(9) Uani 0.5 1 d D U P . .
F56 F 0.3445(7) 0.1879(6) 0.0725(5) 0.1450(9) Uani 0.5 1 d D U P . .
F61 F 0.5170(7) 0.3463(3) 0.24471(17) 0.1426(10) Uani 0.5 1 d D U P . .
F62 F 0.5155(7) 0.3642(4) 0.23688(17) 0.1426(10) Uani 0.5 1 d D U P . .
F63 F 0.6427(8) 0.2970(6) 0.2685(4) 0.1426(10) Uani 0.5 1 d D U P . .
F64 F 0.6683(7) 0.3137(7) 0.2619(4) 0.1426(10) Uani 0.5 1 d D U P . .
F65 F 0.6697(7) 0.4065(6) 0.2236(4) 0.1426(10) Uani 0.5 1 d D U P . .
F66 F 0.6274(7) 0.4245(6) 0.2104(4) 0.1426(10) Uani 0.5 1 d D U P . .
F71 F 0.5281(6) 0.5053(4) -0.0845(4) 0.1695(11) Uani 0.5 1 d D U P . .
F73 F 0.5613(5) 0.5035(3) -0.1087(3) 0.1695(11) Uani 0.5 1 d D U P . .
F74 F 0.6535(7) 0.5302(5) -0.1351(5) 0.1695(11) Uani 0.5 1 d D U P . .
F75 F 0.5892(8) 0.5789(6) -0.0225(5) 0.1695(11) Uani 0.5 1 d D U P . .
F76 F 0.6706(8) 0.5900(6) -0.0834(5) 0.1695(11) Uani 0.5 1 d D U P . .
F82 F 0.9568(5) 0.5540(4) 0.0779(3) 0.257(2) Uani 1 1 d . U . . .
F84 F 1.0216(9) 0.4450(8) 0.0807(6) 0.239(2) Uani 0.5 1 d . U P C .
F85 F 0.9974(10) 0.4537(8) 0.1247(6) 0.241(2) Uani 0.5 1 d . U P C .
F86 F 0.9242(9) 0.4631(8) 0.1651(6) 0.239(2) Uani 0.5 1 d . U P C .
N1 N 0.4850(4) 0.2906(3) 0.7523(2) 0.1530(12) Uani 1 1 d D . . . .
C21 C 0.4799(7) 0.3516(4) 0.6969(3) 0.1530(12) Uani 1 1 d D . . . .
H21A H 0.410193 0.368183 0.689324 0.184 Uiso 1 1 calc R . . . .
H21B H 0.496568 0.326578 0.652936 0.184 Uiso 1 1 calc R . . . .
C22 C 0.5908(5) 0.2636(5) 0.7585(5) 0.1530(12) Uani 1 1 d D . . . .
C23 C 0.4687(7) 0.3270(5) 0.8219(3) 0.1530(12) Uani 1 1 d D U . . .
H23A H 0.517878 0.368534 0.831563 0.184 Uiso 1 1 calc R . . . .
H23B H 0.480495 0.287598 0.859094 0.184 Uiso 1 1 calc R . . . .
C24 C 0.4176(7) 0.2247(4) 0.7345(4) 0.1530(12) Uani 1 1 d D . . . .
H24A H 0.429954 0.204582 0.687724 0.184 Uiso 1 1 calc R . . . .
H24B H 0.348434 0.242835 0.732367 0.184 Uiso 1 1 calc R . . . .
C25 C 0.4336(7) 0.1523(5) 0.7943(4) 0.1530(12) Uani 1 1 d D . . . .
H25A H 0.388037 0.110054 0.780844 0.229 Uiso 1 1 calc R . . . .
H25B H 0.501654 0.133491 0.795970 0.229 Uiso 1 1 calc R . . . .
H25C H 0.420185 0.171720 0.840584 0.229 Uiso 1 1 calc R . . . .
C26 C 0.5432(7) 0.4252(5) 0.7060(4) 0.1530(12) Uani 1 1 d D . . . .
H26A H 0.530319 0.458291 0.664807 0.229 Uiso 1 1 calc R . . . .
H26B H 0.526289 0.453034 0.747872 0.229 Uiso 1 1 calc R . . . .
H26C H 0.613230 0.411156 0.711246 0.229 Uiso 1 1 calc R . . . .
C27 C 0.6215(8) 0.2129(6) 0.6830(4) 0.1530(12) Uani 1 1 d D . . . .
C28 C 0.3471(7) 0.3668(5) 0.8269(4) 0.1530(12) Uani 1 1 d . U . . .
H28A H 0.342217 0.389214 0.873403 0.229 Uiso 1 1 calc R . . . .
H28B H 0.335152 0.406951 0.791189 0.229 Uiso 1 1 calc R . . . .
H28C H 0.297719 0.325907 0.818757 0.229 Uiso 1 1 calc R . . . .
C9A C 0.7159(5) 0.0867(3) 0.0607(3) 0.091(2) Uani 0.904(11) 1 d . . . B 1
F81A F 0.8837(11) 0.5242(9) 0.1495(7) 0.243(2) Uani 0.459(9) 1 d . U . C 1

loop_
_atom_site_aniso_label
_atom_site_aniso_U_11
_atom_site_aniso_U_22
_atom_site_aniso_U_33
_atom_site_aniso_U_23
_atom_site_aniso_U_13
_atom_site_aniso_U_12
Eu1 0.07592(18) 0.0706(2) 0.06818(19) -0.00063(12) 0.00977(15) -0.00297(12)
O1 0.075(2) 0.125(3) 0.085(2) 0.005(2) 0.006(2) 0.020(2)
O2 0.097(3) 0.099(3) 0.086(2) 0.019(2) 0.019(2) 0.007(2)
C1B 0.149(6) 0.436(16) 0.063(4) -0.038(7) 0.016(4) 0.155(7)
C2 0.088(4) 0.123(5) 0.083(4) -0.016(4) 0.009(3) 0.025(3)
C3 0.095(5) 0.165(6) 0.073(4) -0.011(4) 0.024(3) 0.006(4)
C4 0.084(4) 0.105(4) 0.072(3) 0.000(3) 0.013(3) -0.005(3)
C5 0.094(4) 0.168(7) 0.089(4) -0.019(4) 0.024(3) -0.035(4)
O3 0.126(3) 0.094(2) 0.070(2) -0.0116(19) 0.019(2) -0.002(2)
O4 0.119(3) 0.089(3) 0.080(2) 0.014(2) 0.013(2) -0.005(2)
C6 0.1257(9) 0.1246(9) 0.1242(7) -0.0017(6) 0.0104(7) 0.0004(7)
C7 0.1146(17) 0.1115(14) 0.1181(10) 0.0050(8) 0.0084(14) 0.0009(14)
C8 0.173(7) 0.094(5) 0.096(5) -0.007(4) 0.004(4) -0.014(5)
C10 0.1457(10) 0.1450(10) 0.1455(10) -0.0001(7) 0.0125(7) -0.0005(7)
O5 0.073(2) 0.112(3) 0.082(2) -0.016(2) 0.008(2) -0.020(2)
O6 0.093(2) 0.103(3) 0.070(2) -0.021(2) 0.0077(19) -0.013(2)
C11 0.127(5) 0.155(6) 0.103(5) 0.006(4) 0.026(4) -0.059(4)
C12 0.079(3) 0.089(3) 0.075(3) 0.012(3) 0.009(3) -0.016(3)
C13 0.094(4) 0.104(4) 0.063(3) 0.006(3) 0.020(3) 0.007(3)
C14 0.075(3) 0.084(3) 0.074(3) -0.008(3) 0.017(2) -0.002(3)
C15 0.098(4) 0.119(5) 0.089(4) -0.014(4) 0.015(3) 0.006(4)
O7 0.084(2) 0.092(3) 0.114(3) 0.000(2) 0.003(2) 0.012(2)
O8 0.087(3) 0.093(3) 0.108(3) -0.003(2) -0.003(2) -0.021(2)
C16 0.182(10) 0.082(6) 0.162(9) -0.009(6) -0.052(7) 0.016(6)
C17 0.138(6) 0.098(5) 0.120(5) -0.001(4) -0.019(5) 0.017(4)
C18 0.161(6) 0.091(5) 0.201(8) -0.011(5) -0.059(5) -0.017(5)
C19 0.124(5) 0.084(4) 0.120(5) 0.002(4) -0.008(4) -0.026(3)
C20 0.264(9) 0.144(6) 0.112(5) 0.015(5) -0.056(5) -0.078(5)
F11 0.1634(16) 0.3171(18) 0.2244(17) 0.0225(17) 0.0190(16) 0.1226(16)
F12 0.1634(16) 0.3171(18) 0.2244(17) 0.0225(17) 0.0190(16) 0.1226(16)
F13 0.1634(16) 0.3171(18) 0.2244(17) 0.0225(17) 0.0190(16) 0.1226(16)
F14 0.1634(16) 0.3171(18) 0.2244(17) 0.0225(17) 0.0190(16) 0.1226(16)
F15 0.1634(16) 0.3171(18) 0.2244(17) 0.0225(17) 0.0190(16) 0.1226(16)
F16 0.1634(16) 0.3171(18) 0.2244(17) 0.0225(17) 0.0190(16) 0.1226(16)
F21 0.1454(16) 0.1835(17) 0.1136(14) 0.0213(14) 0.0268(14) -0.0317(16)
F22 0.1454(16) 0.1835(17) 0.1136(14) 0.0213(14) 0.0268(14) -0.0317(16)
F23 0.1454(16) 0.1835(17) 0.1136(14) 0.0213(14) 0.0268(14) -0.0317(16)
F24 0.1454(16) 0.1835(17) 0.1136(14) 0.0213(14) 0.0268(14) -0.0317(16)
F25 0.1454(16) 0.1835(17) 0.1136(14) 0.0213(14) 0.0268(14) -0.0317(16)
F26 0.1454(16) 0.1835(17) 0.1136(14) 0.0213(14) 0.0268(14) -0.0317(16)
F31 0.2629(18) 0.1319(15) 0.1451(15) -0.0309(14) 0.0172(17) 0.0390(17)
F32 0.2629(18) 0.1319(15) 0.1451(15) -0.0309(14) 0.0172(17) 0.0390(17)
F33 0.2629(18) 0.1319(15) 0.1451(15) -0.0309(14) 0.0172(17) 0.0390(17)
F34 0.2629(18) 0.1319(15) 0.1451(15) -0.0309(14) 0.0172(17) 0.0390(17)
F35 0.2629(18) 0.1319(15) 0.1451(15) -0.0309(14) 0.0172(17) 0.0390(17)
F36 0.2629(18) 0.1319(15) 0.1451(15) -0.0309(14) 0.0172(17) 0.0390(17)
F41 0.1748(17) 0.1696(16) 0.1541(14) 0.0682(14) -0.0084(16) -0.0233(16)
F42 0.1748(17) 0.1696(16) 0.1541(14) 0.0682(14) -0.0084(16) -0.0233(16)
F43 0.1748(17) 0.1696(16) 0.1541(14) 0.0682(14) -0.0084(16) -0.0233(16)
F44 0.1748(17) 0.1696(16) 0.1541(14) 0.0682(14) -0.0084(16) -0.0233(16)
F45 0.1748(17) 0.1696(16) 0.1541(14) 0.0682(14) -0.0084(16) -0.0233(16)
F46 0.1748(17) 0.1696(16) 0.1541(14) 0.0682(14) -0.0084(16) -0.0233(16)
F51 0.1245(14) 0.1600(17) 0.1466(15) 0.0383(15) -0.0112(14) -0.0417(14)
F52 0.1245(14) 0.1600(17) 0.1466(15) 0.0383(15) -0.0112(14) -0.0417(14)
F53 0.1245(14) 0.1600(17) 0.1466(15) 0.0383(15) -0.0112(14) -0.0417(14)
F54 0.1245(14) 0.1600(17) 0.1466(15) 0.0383(15) -0.0112(14) -0.0417(14)
F55 0.1245(14) 0.1600(17) 0.1466(15) 0.0383(15) -0.0112(14) -0.0417(14)
F56 0.1245(14) 0.1600(17) 0.1466(15) 0.0383(15) -0.0112(14) -0.0417(14)
F61 0.1338(18) 0.197(2) 0.0972(14) -0.0358(15) 0.0110(14) 0.0272(18)
F62 0.1338(18) 0.197(2) 0.0972(14) -0.0358(15) 0.0110(14) 0.0272(18)
F63 0.1338(18) 0.197(2) 0.0972(14) -0.0358(15) 0.0110(14) 0.0272(18)
F64 0.1338(18) 0.197(2) 0.0972(14) -0.0358(15) 0.0110(14) 0.0272(18)
F65 0.1338(18) 0.197(2) 0.0972(14) -0.0358(15) 0.0110(14) 0.0272(18)
F66 0.1338(18) 0.197(2) 0.0972(14) -0.0358(15) 0.0110(14) 0.0272(18)
F71 0.1662(19) 0.1696(19) 0.1679(19) 0.0273(17) -0.0143(18) 0.0388(18)
F73 0.1662(19) 0.1696(19) 0.1679(19) 0.0273(17) -0.0143(18) 0.0388(18)
F74 0.1662(19) 0.1696(19) 0.1679(19) 0.0273(17) -0.0143(18) 0.0388(18)
F75 0.1662(19) 0.1696(19) 0.1679(19) 0.0273(17) -0.0143(18) 0.0388(18)
F76 0.1662(19) 0.1696(19) 0.1679(19) 0.0273(17) -0.0143(18) 0.0388(18)
F82 0.297(5) 0.229(4) 0.224(4) 0.046(4) -0.096(4) -0.162(3)
F84 0.254(4) 0.242(4) 0.197(4) 0.051(4) -0.107(4) -0.137(4)
F85 0.259(4) 0.241(4) 0.202(4) 0.050(4) -0.106(4) -0.135(4)
F86 0.262(4) 0.239(4) 0.194(4) 0.052(4) -0.102(4) -0.135(4)
N1 0.186(3) 0.149(2) 0.127(2) 0.0075(18) 0.029(2) -0.023(2)
C21 0.186(3) 0.149(2) 0.127(2) 0.0075(18) 0.029(2) -0.023(2)
C22 0.186(3) 0.149(2) 0.127(2) 0.0075(18) 0.029(2) -0.023(2)
C23 0.186(3) 0.149(2) 0.127(2) 0.0075(18) 0.029(2) -0.023(2)
C24 0.186(3) 0.149(2) 0.127(2) 0.0075(18) 0.029(2) -0.023(2)
C25 0.186(3) 0.149(2) 0.127(2) 0.0075(18) 0.029(2) -0.023(2)
C26 0.186(3) 0.149(2) 0.127(2) 0.0075(18) 0.029(2) -0.023(2)
C27 0.186(3) 0.149(2) 0.127(2) 0.0075(18) 0.029(2) -0.023(2)
C28 0.186(3) 0.149(2) 0.127(2) 0.0075(18) 0.029(2) -0.023(2)
C9A 0.123(5) 0.057(3) 0.089(4) 0.016(3) -0.008(4) -0.010(3)
F81A 0.263(4) 0.244(4) 0.201(4) 0.050(4) -0.098(4) -0.130(4)

loop_
_atom_type_symbol
_atom_type_description
_atom_type_scat_dispersion_real
_atom_type_scat_dispersion_imag
_atom_type_scat_source
C C 0.0033 0.0016 'International Tables Vol C Tables 4.2.6.8 and 6.1.1.4'
H H 0.0000 0.0000 'International Tables Vol C Tables 4.2.6.8 and 6.1.1.4'
Eu Eu -0.1578 3.6682 'International Tables Vol C Tables 4.2.6.8 and 6.1.1.4'
F F 0.0171 0.0103 'International Tables Vol C Tables 4.2.6.8 and 6.1.1.4'
N N 0.0061 0.0033 'International Tables Vol C Tables 4.2.6.8 and 6.1.1.4'
O O 0.0106 0.0060 'International Tables Vol C Tables 4.2.6.8 and 6.1.1.4'

loop_
_geom_angle_atom_site_label_1
_geom_angle_atom_site_label_2
_geom_angle_atom_site_label_3
_geom_angle
O2 Eu1 O1 73.72(14)
O2 Eu1 O3 74.04(14)
O2 Eu1 O4 138.56(14)
O2 Eu1 O5 116.68(14)
O2 Eu1 O6 145.91(16)
O2 Eu1 O7 70.12(14)
O2 Eu1 O8 83.29(14)
O3 Eu1 O1 77.11(15)
O3 Eu1 O4 72.61(14)
O3 Eu1 O5 75.24(15)
O4 Eu1 O1 75.45(15)
O5 Eu1 O1 145.75(15)
O5 Eu1 O4 77.28(15)
O6 Eu1 O1 118.35(13)
O6 Eu1 O3 137.82(14)
O6 Eu1 O4 74.23(14)
O6 Eu1 O5 72.63(13)
O6 Eu1 O7 81.55(14)
O7 Eu1 O1 134.81(15)
O7 Eu1 O3 116.53(14)
O7 Eu1 O4 148.61(15)
O7 Eu1 O5 76.62(15)
O8 Eu1 O1 75.35(15)
O8 Eu1 O3 148.24(15)
O8 Eu1 O4 114.64(14)
O8 Eu1 O5 135.88(14)
O8 Eu1 O6 70.82(14)
O8 Eu1 O7 74.38(15)
C2 O1 Eu1 131.9(4)
C4 O2 Eu1 133.5(4)
C2 C1B F16 106.9(8)
F11 C1B C2 114.3(9)
F11 C1B F14 137.2(11)
F11 C1B F16 57.3(9)
F12 C1B C2 122.7(8)
F12 C1B F11 61.6(7)
F12 C1B F13 16.4(5)
F12 C1B F14 103.1(10)
F12 C1B F15 105.0(9)
F12 C1B F16 112.3(11)
F13 C1B C2 119.6(9)
F13 C1B F11 77.9(8)
F13 C1B F14 89.9(9)
F13 C1B F16 125.6(11)
F14 C1B C2 107.5(10)
F14 C1B F16 102.3(10)
F15 C1B C2 126.7(9)
F15 C1B F11 108.2(12)
F15 C1B F13 99.2(9)
F15 C1B F14 33.0(10)
F15 C1B F16 71.1(9)
O1 C2 C1B 114.4(6)
O1 C2 C3 129.1(6)
C3 C2 C1B 116.5(7)
C2 C3 H3 118.4
C4 C3 C2 123.3(7)
C4 C3 H3 118.4
O2 C4 C3 128.2(6)
O2 C4 C5 112.6(5)
C3 C4 C5 119.1(6)
F21 C5 C4 111.3(5)
F21 C5 F22 30.6(6)
F21 C5 F24 125.5(8)
F21 C5 F25 104.7(7)
F22 C5 C4 112.0(5)
F22 C5 F25 128.8(7)
F23 C5 C4 115.3(6)
F23 C5 F21 112.3(8)
F23 C5 F22 86.3(7)
F23 C5 F24 17.7(6)
F23 C5 F25 103.9(7)
F23 C5 F26 122.2(7)
F24 C5 C4 114.1(7)
F24 C5 F22 102.6(8)
F24 C5 F25 88.2(7)
F25 C5 C4 108.3(7)
F26 C5 C4 112.5(7)
F26 C5 F21 76.7(7)
F26 C5 F22 104.1(8)
F26 C5 F24 110.6(7)
F26 C5 F25 29.0(7)
C7 O3 Eu1 132.4(4)
C9A O4 Eu1 134.2(4)
F31 C6 C7 107.5(6)
F32 C6 C7 110.1(6)
F32 C6 F31 49.5(5)
F32 C6 F35 136.9(7)
F33 C6 C7 113.9(7)
F33 C6 F31 100.0(8)
F33 C6 F32 53.1(7)
F33 C6 F34 41.0(7)
F33 C6 F35 115.3(9)
F34 C6 C7 110.8(7)
F34 C6 F31 134.1(8)
F34 C6 F32 93.4(8)
F34 C6 F35 81.1(8)
F35 C6 C7 111.8(7)
F35 C6 F31 107.1(8)
F36 C6 C7 113.9(7)
F36 C6 F31 77.6(8)
F36 C6 F32 118.8(8)
F36 C6 F33 130.4(8)
F36 C6 F34 107.9(9)
F36 C6 F35 30.7(8)
O3 C7 C6 113.1(6)
O3 C7 C8 128.7(7)
C8 C7 C6 118.0(7)
C7 C8 C9A 123.2(7)
F41 C10 F43 92.5(8)
F41 C10 F44 131.3(10)
F41 C10 C9A 116.3(8)
F42 C10 F41 40.4(6)
F42 C10 F43 53.0(6)
F42 C10 F44 109.2(10)
F42 C10 F46 103.7(10)
F42 C10 C9A 115.8(8)
F44 C10 F43 64.2(7)
F44 C10 C9A 111.6(9)
F45 C10 F41 114.2(10)
F45 C10 F42 123.0(11)
F45 C10 F43 99.5(10)
F45 C10 F44 40.5(7)
F45 C10 F46 66.0(8)
F45 C10 C9A 120.3(10)
F46 C10 F41 65.6(8)
F46 C10 F43 141.8(10)
F46 C10 F44 106.2(9)
F46 C10 C9A 109.7(9)
C9A C10 F43 108.0(8)
C12 O5 Eu1 133.4(4)
C14 O6 Eu1 133.1(3)
C12 C11 F51 102.7(6)
F52 C11 C12 110.4(7)
F52 C11 F51 28.9(5)
F52 C11 F53 54.6(6)
F52 C11 F54 94.4(7)
F52 C11 F55 125.8(8)
F52 C11 F56 101.6(8)
F53 C11 C12 120.9(7)
F53 C11 F51 82.9(6)
F53 C11 F54 39.8(6)
F53 C11 F55 114.3(8)
F53 C11 F56 119.6(8)
F54 C11 C12 112.2(7)
F54 C11 F51 122.2(7)
F55 C11 C12 116.8(7)
F55 C11 F51 112.5(7)
F55 C11 F54 91.2(8)
F55 C11 F56 31.2(6)
F56 C11 C12 119.5(7)
F56 C11 F51 82.2(7)
F56 C11 F54 114.9(8)
O5 C12 C11 116.7(5)
O5 C12 C13 127.6(6)
C13 C12 C11 115.5(6)
C12 C13 H13 118.9
C14 C13 C12 122.1(6)
C14 C13 H13 118.9
O6 C14 C13 129.8(5)
O6 C14 C15 113.3(5)
C13 C14 C15 116.8(5)
F61 C15 C14 116.2(5)
F61 C15 F63 88.8(6)
F61 C15 F65 120.4(7)
F61 C15 F66 102.2(6)
F62 C15 C14 115.7(5)
F62 C15 F61 14.5(4)
F62 C15 F63 101.5(6)
F62 C15 F65 110.5(7)
F62 C15 F66 89.1(6)
F63 C15 C14 114.9(6)
F63 C15 F66 124.1(7)
F64 C15 C14 115.4(7)
F64 C15 F61 105.3(7)
F64 C15 F62 116.0(7)
F64 C15 F63 20.1(7)
F64 C15 F65 82.0(7)
F64 C15 F66 108.2(8)
F65 C15 C14 112.3(6)
F65 C15 F63 100.4(7)
F65 C15 F66 28.3(5)
F66 C15 C14 108.5(6)
C17 O7 Eu1 132.4(4)
C19 O8 Eu1 131.8(4)
F71 C16 C17 122.2(9)
F71 C16 F74 100.2(8)
F71 C16 F75 86.6(9)
F71 C16 F76 126.0(9)
F73 C16 C17 124.0(9)
F73 C16 F71 30.8(6)
F73 C16 F74 70.5(8)
F73 C16 F75 111.1(10)
F73 C16 F76 114.6(9)
F74 C16 C17 108.0(9)
F74 C16 F75 128.1(9)
F75 C16 C17 111.2(8)
F76 C16 C17 111.9(9)
F76 C16 F74 61.8(7)
F76 C16 F75 72.7(8)
O7 C17 C16 113.3(7)
O7 C17 C18 127.9(7)
C18 C17 C16 118.8(8)
C17 C18 H18 118.5
C19 C18 C17 123.1(8)
C19 C18 H18 118.5
O8 C19 C18 129.9(7)
O8 C19 C20 114.3(7)
C18 C19 C20 115.6(7)
C19 C20 F84 106.1(8)
F82 C20 C19 122.9(8)
F82 C20 F84 95.4(9)
F82 C20 F86 122.2(9)
F82 C20 F81A 87.0(9)
F85 C20 C19 123.0(10)
F85 C20 F82 106.3(11)
F85 C20 F84 37.7(8)
F85 C20 F86 58.3(8)
F85 C20 F81A 101.5(10)
F86 C20 C19 108.1(8)
F86 C20 F84 94.9(9)
F86 C20 F81A 50.8(8)
F81A C20 C19 107.5(10)
F81A C20 F84 137.9(10)
C1B F11 F13 48.4(6)
F12 F11 C1B 50.5(7)
F12 F11 F13 2.5(7)
F12 F11 F16 107.7(12)
F16 F11 C1B 63.1(9)
F16 F11 F13 105.3(11)
C1B F12 F11 67.9(9)
C1B F13 F11 53.7(7)
F15 F14 C1B 65.7(15)
C1B F15 F16 59.0(9)
F14 F15 C1B 81.3(16)
F14 F15 F16 135.8(17)
C1B F16 F15 49.9(8)
F11 F16 C1B 59.6(8)
F11 F16 F15 94.6(10)
C5 F21 F26 50.4(5)
F22 F21 C5 77.2(10)
F22 F21 F26 122.0(11)
C5 F22 F23 45.0(5)
F21 F22 C5 72.2(8)
F21 F22 F23 111.2(9)
C5 F23 F22 48.7(5)
F26 F25 C5 66.8(12)
C5 F26 F21 52.9(6)
F25 F26 C5 84.2(13)
F25 F26 F21 134.9(15)
C6 F31 F36 46.8(6)
F32 F31 C6 62.6(8)
F32 F31 F36 103.1(11)
F31 F32 C6 67.9(7)
F31 F32 F33 124.3(10)
F33 F32 C6 60.4(7)
F32 F33 C6 66.5(7)
F34 F33 C6 73.3(8)
F34 F33 F32 138.0(11)
C6 F34 F35 49.7(6)
F33 F34 C6 65.7(10)
F33 F34 F35 108.4(12)
C6 F35 F34 49.2(6)
F36 F35 C6 66.0(12)
F36 F35 F34 109.7(14)
C6 F36 F31 55.6(6)
F35 F36 C6 83.3(13)
F35 F36 F31 135.9(15)
C10 F41 F46 56.4(6)
F42 F41 C10 64.3(7)
F42 F41 F46 117.6(8)
C10 F42 F43 74.2(7)
F41 F42 C10 75.2(8)
F41 F42 F43 146.1(8)
C10 F43 F44 55.5(6)
F42 F43 C10 52.8(6)
F42 F43 F44 101.3(8)
C10 F44 F43 60.3(7)
F45 F44 C10 56.7(9)
F45 F44 F43 110.1(12)
C10 F45 F46 60.8(8)
F44 F45 C10 82.8(10)
F44 F45 F46 142.8(12)
C10 F46 F41 58.0(7)
C10 F46 F45 53.1(7)
F45 F46 F41 98.9(9)
F52 F51 C11 57.3(7)
F51 F52 C11 93.8(9)
F51 F52 F53 153.4(11)
F53 F52 C11 62.6(6)
F52 F53 C11 62.7(6)
F54 F53 C11 77.8(9)
F54 F53 F52 140.5(12)
F53 F54 C11 62.4(8)
F56 F55 C11 75.3(13)
F55 F56 C11 73.4(12)
C15 F64 F65 50.7(5)
C15 F65 F64 47.3(5)
F66 F65 C15 78.5(13)
F66 F65 F64 122.1(15)
F65 F66 C15 73.2(14)
F73 F71 C16 58.5(9)
C16 F73 F74 63.4(7)
F71 F73 C16 90.6(10)
F71 F73 F74 149.8(11)
C16 F74 F73 46.1(6)
C16 F74 F76 59.8(7)
F76 F74 F73 94.7(8)
C16 F75 F76 53.0(6)
C16 F76 F74 58.4(7)
C16 F76 F75 54.3(7)
F74 F76 F75 108.5(9)
F85 F84 C20 54.2(11)
C20 F85 F86 68.0(10)
F84 F85 C20 88.1(12)
F84 F85 F86 151.7(16)
F85 F86 C20 53.8(8)
F81A F86 C20 63.0(9)
F81A F86 F85 108.1(13)
C21 N1 C22 105.1(6)
C21 N1 C23 109.4(5)
C22 N1 C23 105.8(6)
C24 N1 C21 113.0(5)
C24 N1 C22 110.1(6)
C24 N1 C23 112.9(6)
N1 C21 H21A 107.1
N1 C21 H21B 107.1
N1 C21 C26 120.9(6)
H21A C21 H21B 106.8
C26 C21 H21A 107.1
C26 C21 H21B 107.1
N1 C22 C27 112.4(6)
N1 C23 H23A 108.7
N1 C23 H23B 108.7
N1 C23 C28 114.3(6)
H23A C23 H23B 107.6
C28 C23 H23A 108.7
C28 C23 H23B 108.7
N1 C24 H24A 109.2
N1 C24 H24B 109.2
N1 C24 C25 111.9(6)
H24A C24 H24B 107.9
C25 C24 H24A 109.2
C25 C24 H24B 109.2
C24 C25 H25A 109.5
C24 C25 H25B 109.5
C24 C25 H25C 109.5
H25A C25 H25B 109.5
H25A C25 H25C 109.5
H25B C25 H25C 109.5
C21 C26 H26A 109.5
C21 C26 H26B 109.5
C21 C26 H26C 109.5
H26A C26 H26B 109.5
H26A C26 H26C 109.5
H26B C26 H26C 109.5
C23 C28 H28A 109.5
C23 C28 H28B 109.5
C23 C28 H28C 109.5
H28A C28 H28B 109.5
H28A C28 H28C 109.5
H28B C28 H28C 109.5
O4 C9A C8 127.2(6)
O4 C9A C10 114.7(6)
C8 C9A C10 118.1(7)
F86 F81A C20 66.2(11)

loop_
_geom_bond_atom_site_label_1
_geom_bond_atom_site_label_2
_geom_bond_distance
Eu1 O1 2.412(4)
Eu1 O2 2.370(4)
Eu1 O3 2.399(4)
Eu1 O4 2.408(4)
Eu1 O5 2.400(4)
Eu1 O6 2.392(4)
Eu1 O7 2.393(4)
Eu1 O8 2.381(4)
O1 C2 1.240(8)
O2 C4 1.289(7)
C1B C2 1.440(12)
C1B F11 1.401(17)
C1B F12 1.166(12)
C1B F13 1.299(12)
C1B F14 1.403(17)
C1B F15 1.294(14)
C1B F16 1.449(18)
C2 C3 1.408(9)
C3 H3 0.9300
C3 C4 1.336(10)
C4 C5 1.546(9)
C5 F21 1.306(10)
C5 F22 1.338(10)
C5 F23 1.260(11)
C5 F24 1.319(11)
C5 F25 1.366(11)
C5 F26 1.262(10)
O3 C7 1.247(8)
O4 C9A 1.232(7)
C6 C7 1.577(10)
C6 F31 1.426(13)
C6 F32 1.366(11)
C6 F33 1.295(10)
C6 F34 1.361(13)
C6 F35 1.369(12)
C6 F36 1.259(11)
C7 C8 1.370(9)
C8 C9A 1.373(9)
C10 F41 1.355(13)
C10 F42 1.262(12)
C10 F43 1.524(14)
C10 F44 1.446(14)
C10 F45 1.219(13)
C10 F46 1.330(13)
C10 C9A 1.484(12)
O5 C12 1.235(7)
O6 C14 1.254(7)
C11 C12 1.482(9)
C11 F51 1.528(11)
C11 F52 1.289(10)
C11 F53 1.288(10)
C11 F54 1.421(11)
C11 F55 1.311(12)
C11 F56 1.323(11)
C12 C13 1.413(8)
C13 H13 0.9300
C13 C14 1.341(8)
C14 C15 1.530(8)
C15 F61 1.342(11)
C15 F62 1.335(11)
C15 F63 1.361(11)
C15 F64 1.285(11)
C15 F65 1.354(12)
C15 F66 1.386(12)
O7 C17 1.247(8)
O8 C19 1.249(8)
C16 C17 1.473(12)
C16 F71 1.289(13)
C16 F73 1.100(11)
C16 F74 1.364(13)
C16 F75 1.405(14)
C16 F76 1.383(14)
C17 C18 1.407(10)
C18 H18 0.9300
C18 C19 1.354(10)
C19 C20 1.496(11)
C20 F82 1.235(11)
C20 F84 1.513(17)
C20 F85 1.228(16)
C20 F86 1.411(13)
C20 F81A 1.374(17)
F11 F12 1.330(14)
F11 F13 1.700(14)
F11 F16 1.366(17)
F14 F15 0.77(2)
F15 F16 1.600(19)
F21 F22 0.698(12)
F21 F26 1.593(11)
F22 F23 1.777(12)
F25 F26 0.666(15)
F31 F32 1.169(11)
F31 F36 1.688(15)
F32 F33 1.190(16)
F33 F34 0.932(15)
F34 F35 1.775(14)
F35 F36 0.704(19)
F41 F42 0.909(12)
F41 F46 1.453(12)
F42 F43 1.266(12)
F43 F44 1.581(12)
F44 F45 0.946(14)
F45 F46 1.392(15)
F51 F52 0.739(10)
F52 F53 1.182(10)
F53 F54 0.930(13)
F55 F56 0.709(13)
F64 F65 1.733(15)
F65 F66 0.670(12)
F71 F73 0.660(11)
F73 F74 1.437(12)
F74 F76 1.411(13)
F75 F76 1.652(14)
F84 F85 0.925(17)
F85 F86 1.295(18)
F86 F81A 1.195(19)
N1 C21 1.466(7)
N1 C22 1.477(7)
N1 C23 1.479(7)
N1 C24 1.457(7)
C21 H21A 0.9700
C21 H21B 0.9700
C21 C26 1.510(10)
C22 C27 1.737(12)
C23 H23A 0.9700
C23 H23B 0.9700
C23 C28 1.765(12)
C24 H24A 0.9700
C24 H24B 0.9700
C24 C25 1.666(10)
C25 H25A 0.9600
C25 H25B 0.9600
C25 H25C 0.9600
C26 H26A 0.9600
C26 H26B 0.9600
C26 H26C 0.9600
C28 H28A 0.9600
C28 H28B 0.9600
C28 H28C 0.9600

loop_
_geom_torsion_atom_site_label_1
_geom_torsion_atom_site_label_2
_geom_torsion_atom_site_label_3
_geom_torsion_atom_site_label_4
_geom_torsion
Eu1 O1 C2 C1B -173.4(6)
Eu1 O1 C2 C3 7.1(11)
Eu1 O2 C4 C3 3.1(11)
Eu1 O2 C4 C5 -177.2(4)
Eu1 O3 C7 C6 -170.9(4)
Eu1 O3 C7 C8 13.7(13)
Eu1 O4 C9A C8 10.6(12)
Eu1 O4 C9A C10 -169.9(6)
Eu1 O5 C12 C11 -169.8(5)
Eu1 O5 C12 C13 14.5(10)
Eu1 O6 C14 C13 -1.7(10)
Eu1 O6 C14 C15 178.5(4)
Eu1 O7 C17 C16 175.9(6)
Eu1 O7 C17 C18 -4.3(13)
Eu1 O8 C19 C18 -10.1(12)
Eu1 O8 C19 C20 174.4(5)
O1 C2 C3 C4 -3.4(13)
O2 C4 C5 F21 27.5(8)
O2 C4 C5 F22 60.4(8)
O2 C4 C5 F23 156.9(7)
O2 C4 C5 F24 176.5(7)
O2 C4 C5 F25 -87.1(8)
O2 C4 C5 F26 -56.5(9)
C1B C2 C3 C4 177.0(8)
C1B F11 F16 F15 37.3(8)
C1B F14 F15 F16 25(2)
C1B F15 F16 F11 -43.1(9)
C2 C1B F11 F12 -115.5(9)
C2 C1B F11 F13 -117.2(9)
C2 C1B F11 F16 95.1(10)
C2 C1B F12 F11 102.0(12)
C2 C1B F13 F11 111.2(11)
C2 C1B F14 F15 -131.7(15)
C2 C1B F15 F14 63(2)
C2 C1B F15 F16 -97.3(13)
C2 C1B F16 F11 -108.4(9)
C2 C1B F16 F15 123.8(10)
C2 C3 C4 O2 -1.9(12)
C2 C3 C4 C5 178.3(7)
C3 C4 C5 F21 -152.7(7)
C3 C4 C5 F22 -119.7(8)
C3 C4 C5 F23 -23.2(11)
C3 C4 C5 F24 -3.7(10)
C3 C4 C5 F25 92.7(9)
C3 C4 C5 F26 123.4(8)
C4 C5 F21 F22 97.4(6)
C4 C5 F21 F26 -109.3(7)
C4 C5 F22 F21 -95.0(6)
C4 C5 F22 F23 115.9(7)
C4 C5 F23 F22 -112.6(7)
C4 C5 F25 F26 103.7(12)
C4 C5 F26 F21 107.8(7)
C4 C5 F26 F25 -87.2(12)
C5 F21 F22 F23 22.9(4)
C5 F21 F26 F25 -21.4(16)
C5 F25 F26 F21 17.0(12)
O3 C7 C8 C9A -12.9(15)
C6 C7 C8 C9A 172.0(7)
C6 F31 F32 F33 22.8(5)
C6 F31 F36 F35 -24.4(16)
C6 F32 F33 F34 18.1(10)
C6 F33 F34 F35 26.0(6)
C6 F34 F35 F36 28.3(12)
C6 F35 F36 F31 20.0(13)
C7 C6 F31 F32 101.8(6)
C7 C6 F31 F36 -111.5(8)
C7 C6 F32 F31 -96.2(7)
C7 C6 F32 F33 105.3(7)
C7 C6 F33 F32 -97.9(7)
C7 C6 F33 F34 94.7(8)
C7 C6 F34 F33 -102.9(8)
C7 C6 F34 F35 110.1(8)
C7 C6 F35 F34 -108.9(8)
C7 C6 F35 F36 100.4(12)
C7 C6 F36 F31 103.9(8)
C7 C6 F36 F35 -92.9(12)
C7 C8 C9A O4 0.2(15)
C7 C8 C9A C10 -179.3(9)
C10 F41 F42 F43 -26.0(7)
C10 F41 F46 F45 35.7(8)
C10 F42 F43 F44 -28.8(6)
C10 F43 F44 F45 -28.3(10)
C10 F44 F45 F46 -11.5(16)
C10 F45 F46 F41 -38.2(8)
O5 C12 C13 C14 -4.4(10)
O6 C14 C15 F61 174.8(6)
O6 C14 C15 F62 158.6(6)
O6 C14 C15 F63 -83.5(8)
O6 C14 C15 F64 -61.2(9)
O6 C14 C15 F65 30.4(8)
O6 C14 C15 F66 60.4(8)
C11 C12 C13 C14 179.8(6)
C11 F51 F52 F53 -26.4(9)
C11 F52 F53 F54 -4.0(14)
C12 C11 F51 F52 -109.5(7)
C12 C11 F52 F51 78.9(7)
C12 C11 F52 F53 -114.0(7)
C12 C11 F53 F52 94.3(8)
C12 C11 F53 F54 -88.3(10)
C12 C11 F54 F53 112.0(9)
C12 C11 F55 F56 -103.3(12)
C12 C11 F56 F55 93.8(13)
C12 C13 C14 O6 -2.2(10)
C12 C13 C14 C15 177.6(6)
C13 C14 C15 F61 -5.1(9)
C13 C14 C15 F62 -21.2(9)
C13 C14 C15 F63 96.6(8)
C13 C14 C15 F64 118.9(8)
C13 C14 C15 F65 -149.5(7)
C13 C14 C15 F66 -119.5(7)
C14 C15 F64 F65 111.0(7)
C14 C15 F65 F64 -114.3(7)
C14 C15 F65 F66 87.8(11)
C14 C15 F66 F65 -102.9(11)
C15 F64 F65 F66 25.8(13)
O7 C17 C18 C19 1.3(14)
O8 C19 C20 F82 147.9(10)
O8 C19 C20 F84 40.2(10)
O8 C19 C20 F85 2.9(14)
O8 C19 C20 F86 -60.5(12)
O8 C19 C20 F81A -114.1(10)
C16 C17 C18 C19 -178.9(8)
C16 F71 F73 F74 -29.4(10)
C16 F73 F74 F76 -38.8(7)
C16 F74 F76 F75 -21.9(8)
C16 F75 F76 F74 23.0(8)
C17 C16 F71 F73 -103.6(11)
C17 C16 F73 F71 97.1(12)
C17 C16 F73 F74 -99.0(12)
C17 C16 F74 F73 120.6(9)
C17 C16 F74 F76 -105.7(9)
C17 C16 F75 F76 107.3(10)
C17 C16 F76 F74 99.3(10)
C17 C16 F76 F75 -106.4(9)
C17 C18 C19 O8 6.4(14)
C17 C18 C19 C20 -178.1(8)
C18 C19 C20 F82 -28.3(14)
C18 C19 C20 F84 -136.0(8)
C18 C19 C20 F85 -173.4(11)
C18 C19 C20 F86 123.2(10)
C18 C19 C20 F81A 69.7(11)
C19 C20 F84 F85 -123.6(14)
C19 C20 F85 F84 72.6(16)
C19 C20 F85 F86 -91.9(12)
C19 C20 F86 F85 118.1(11)
C19 C20 F86 F81A -98.2(12)
C19 C20 F81A F86 99.4(10)
C20 F84 F85 F86 31(3)
C20 F85 F86 F81A -33.7(11)
F11 C1B C2 O1 35.2(12)
F11 C1B C2 C3 -145.2(9)
F11 C1B F14 F15 35(2)
F11 C1B F15 F14 -155.6(15)
F11 C1B F15 F16 44.4(9)
F11 C1B F16 F15 -127.8(10)
F12 C1B C2 O1 -35.5(16)
F12 C1B C2 C3 144.1(11)
F12 C1B F11 F13 -1.7(5)
F12 C1B F11 F16 -149.4(9)
F12 C1B F13 F11 5.4(15)
F12 C1B F14 F15 97.4(17)
F12 C1B F15 F14 -91.1(17)
F12 C1B F15 F16 108.9(12)
F12 C1B F16 F11 28.9(9)
F12 C1B F16 F15 -98.9(11)
F12 F11 F13 C1B -147(4)
F12 F11 F16 C1B -24.3(7)
F12 F11 F16 F15 13.0(10)
F13 C1B C2 O1 -54.4(14)
F13 C1B C2 C3 125.2(10)
F13 C1B F11 F12 1.7(5)
F13 C1B F11 F16 -147.7(9)
F13 C1B F12 F11 -174.0(17)
F13 C1B F14 F15 107.2(16)
F13 C1B F15 F14 -75.4(16)
F13 C1B F15 F16 124.6(11)
F13 C1B F16 F11 40.0(11)
F13 C1B F16 F15 -87.9(12)
F13 F11 F12 C1B 31(4)
F13 F11 F16 C1B -24.4(7)
F13 F11 F16 F15 12.9(10)
F14 C1B C2 O1 -154.5(9)
F14 C1B C2 C3 25.1(12)
F14 C1B F11 F12 78.2(15)
F14 C1B F11 F13 76.5(15)
F14 C1B F11 F16 -71.3(15)
F14 C1B F12 F11 -136.9(12)
F14 C1B F13 F11 -138.7(11)
F14 C1B F15 F16 -160.0(17)
F14 C1B F16 F11 138.8(10)
F14 C1B F16 F15 11.0(9)
F14 F15 F16 C1B -29(2)
F14 F15 F16 F11 -72(3)
F15 C1B C2 O1 175.0(13)
F15 C1B C2 C3 -5.5(18)
F15 C1B F11 F12 97.6(10)
F15 C1B F11 F13 95.8(10)
F15 C1B F11 F16 -51.9(10)
F15 C1B F12 F11 -102.9(13)
F15 C1B F13 F11 -106.8(13)
F15 C1B F16 F11 127.8(10)
F16 C1B C2 O1 96.3(9)
F16 C1B C2 C3 -84.1(11)
F16 C1B F11 F12 149.4(9)
F16 C1B F11 F13 147.7(9)
F16 C1B F12 F11 -27.5(9)
F16 C1B F13 F11 -33.5(11)
F16 C1B F14 F15 -19.3(16)
F16 C1B F15 F14 160.0(17)
F16 F11 F12 C1B 28.4(9)
F16 F11 F13 C1B 29.6(8)
F21 C5 F22 F23 -149.1(6)
F21 C5 F23 F22 16.4(4)
F21 C5 F25 F26 -15.1(13)
F21 C5 F26 F25 165.0(12)
F21 F22 F23 C5 -31.6(5)
F22 C5 F21 F26 153.3(6)
F22 C5 F25 F26 -36.7(15)
F22 C5 F26 F21 -13.7(4)
F22 C5 F26 F25 151.3(12)
F22 F21 F26 C5 31.1(7)
F22 F21 F26 F25 9.8(19)
F23 C5 F21 F22 -33.6(6)
F23 C5 F21 F26 119.6(8)
F23 C5 F22 F21 149.1(6)
F23 C5 F25 F26 -133.2(13)
F23 C5 F26 F21 -108.2(10)
F23 C5 F26 F25 56.8(15)
F24 C5 F21 F22 -47.3(8)
F24 C5 F21 F26 106.0(9)
F24 C5 F22 F21 142.2(7)
F24 C5 F22 F23 -6.9(5)
F24 C5 F23 F22 157.4(16)
F24 C5 F25 F26 -141.5(13)
F24 C5 F26 F21 -123.3(9)
F24 C5 F26 F25 41.7(14)
F25 C5 F21 F22 -145.8(7)
F25 C5 F21 F26 7.5(6)
F25 C5 F22 F21 44.2(10)
F25 C5 F22 F23 -104.9(10)
F25 C5 F23 F22 129.1(8)
F25 C5 F26 F21 -165.0(12)
F26 C5 F21 F22 -153.3(6)
F26 C5 F22 F21 26.8(7)
F26 C5 F22 F23 -122.3(8)
F26 C5 F23 F22 104.4(10)
F26 F21 F22 C5 -24.1(5)
F26 F21 F22 F23 -1.2(5)
F31 C6 C7 O3 -99.2(8)
F31 C6 C7 C8 76.7(9)
F31 C6 F32 F33 -158.4(6)
F31 C6 F33 F32 16.5(4)
F31 C6 F33 F34 -150.9(9)
F31 C6 F34 F33 41.8(12)
F31 C6 F34 F35 -105.2(11)
F31 C6 F35 F34 133.6(8)
F31 C6 F35 F36 -17.2(12)
F31 C6 F36 F35 163.2(11)
F31 F32 F33 C6 -24.4(5)
F31 F32 F33 F34 -6.3(10)
F32 C6 C7 O3 -46.8(10)
F32 C6 C7 C8 129.1(9)
F32 C6 F31 F36 146.8(7)
F32 C6 F33 F34 -167.4(7)
F32 C6 F34 F33 10.0(6)
F32 C6 F34 F35 -137.0(7)
F32 C6 F35 F34 85.4(13)
F32 C6 F35 F36 -65.4(16)
F32 C6 F36 F31 -28.4(7)
F32 C6 F36 F35 134.8(12)
F32 F31 F36 C6 30.0(6)
F32 F31 F36 F35 5.6(18)
F32 F33 F34 C6 -17.3(9)
F32 F33 F34 F35 8.6(12)
F33 C6 C7 O3 10.7(11)
F33 C6 C7 C8 -173.5(9)
F33 C6 F31 F32 -17.4(5)
F33 C6 F31 F36 129.4(8)
F33 C6 F32 F31 158.4(6)
F33 C6 F34 F35 -147.0(8)
F33 C6 F35 F34 23.3(7)
F33 C6 F35 F36 -127.4(13)
F33 C6 F36 F31 -92.7(12)
F33 C6 F36 F35 70.5(16)
F33 F34 F35 C6 -31.6(8)
F33 F34 F35 F36 -3.2(14)
F34 C6 C7 O3 55.0(10)
F34 C6 C7 C8 -129.1(9)
F34 C6 F31 F32 -43.7(10)
F34 C6 F31 F36 103.0(12)
F34 C6 F32 F31 150.2(7)
F34 C6 F32 F33 -8.2(5)
F34 C6 F33 F32 167.4(7)
F34 C6 F35 F36 -150.7(12)
F34 C6 F36 F31 -132.7(8)
F34 C6 F36 F35 30.5(13)
F34 F35 F36 C6 -23.2(9)
F34 F35 F36 F31 -3(2)
F35 C6 C7 O3 143.5(8)
F35 C6 C7 C8 -40.6(11)
F35 C6 F31 F32 -137.9(8)
F35 C6 F31 F36 8.9(6)
F35 C6 F32 F31 69.7(13)
F35 C6 F32 F33 -88.7(13)
F35 C6 F33 F32 130.9(9)
F35 C6 F33 F34 -36.5(10)
F35 C6 F34 F33 147.0(8)
F35 C6 F36 F31 -163.2(11)
F36 C6 C7 O3 176.9(9)
F36 C6 C7 C8 -7.2(12)
F36 C6 F31 F32 -146.8(7)
F36 C6 F32 F31 37.7(9)
F36 C6 F32 F33 -120.7(10)
F36 C6 F33 F32 98.7(12)
F36 C6 F33 F34 -68.7(14)
F36 C6 F34 F33 131.8(9)
F36 C6 F34 F35 -15.2(7)
F36 C6 F35 F34 150.7(12)
F36 F31 F32 C6 -24.2(5)
F36 F31 F32 F33 -1.4(4)
F41 C10 F42 F43 165.3(5)
F41 C10 F43 F42 -9.5(3)
F41 C10 F43 F44 135.5(9)
F41 C10 F44 F43 -68.9(12)
F41 C10 F44 F45 79.0(15)
F41 C10 F45 F44 -126.1(12)
F41 C10 F45 F46 45.9(10)
F41 C10 F46 F45 -134.0(9)
F41 C10 C9A O4 -147.2(9)
F41 C10 C9A C8 32.4(13)
F41 F42 F43 C10 26.2(7)
F41 F42 F43 F44 -2.6(7)
F42 C10 F41 F46 -159.4(8)
F42 C10 F43 F44 145.0(8)
F42 C10 F44 F43 -29.0(7)
F42 C10 F44 F45 118.8(13)
F42 C10 F45 F44 -80.8(14)
F42 C10 F45 F46 91.2(13)
F42 C10 F46 F41 13.6(5)
F42 C10 F46 F45 -120.4(11)
F42 C10 C9A O4 167.6(9)
F42 C10 C9A C8 -12.8(14)
F42 F41 F46 C10 -21.0(8)
F42 F41 F46 F45 14.7(8)
F42 F43 F44 C10 27.8(6)
F42 F43 F44 F45 -0.5(11)
F43 C10 F41 F42 11.7(4)
F43 C10 F41 F46 -147.7(9)
F43 C10 F42 F41 -165.3(5)
F43 C10 F44 F45 147.8(12)
F43 C10 F45 F44 -29.1(11)
F43 C10 F45 F46 143.0(10)
F43 C10 F46 F41 59.9(15)
F43 C10 F46 F45 -74.1(16)
F43 C10 C9A O4 110.6(8)
F43 C10 C9A C8 -69.8(10)
F43 F44 F45 C10 29.5(10)
F43 F44 F45 F46 18(2)
F44 C10 F41 F42 69.0(12)
F44 C10 F41 F46 -90.4(13)
F44 C10 F42 F41 -132.1(9)
F44 C10 F42 F43 33.1(7)
F44 C10 F43 F42 -145.0(8)
F44 C10 F45 F46 172.0(12)
F44 C10 F46 F41 128.6(10)
F44 C10 F46 F45 -5.4(8)
F44 C10 C9A O4 41.9(11)
F44 C10 C9A C8 -138.5(9)
F44 F45 F46 C10 13.1(19)
F44 F45 F46 F41 -25(2)
F45 C10 F41 F42 113.3(12)
F45 C10 F41 F46 -46.1(10)
F45 C10 F42 F41 -89.4(13)
F45 C10 F42 F43 75.9(12)
F45 C10 F43 F42 -124.5(10)
F45 C10 F43 F44 20.5(8)
F45 C10 F44 F43 -147.8(12)
F45 C10 F46 F41 134.0(9)
F45 C10 C9A O4 -2.3(15)
F45 C10 C9A C8 177.2(11)
F46 C10 F41 F42 159.4(8)
F46 C10 F42 F41 -19.3(7)
F46 C10 F42 F43 146.0(9)
F46 C10 F43 F42 -61.5(15)
F46 C10 F43 F44 83.5(16)
F46 C10 F44 F43 -140.3(10)
F46 C10 F44 F45 7.6(11)
F46 C10 F45 F44 -172.0(12)
F46 C10 C9A O4 -75.4(11)
F46 C10 C9A C8 104.1(10)
F46 F41 F42 C10 19.3(7)
F46 F41 F42 F43 -6.7(8)
F51 C11 C12 O5 72.2(7)
F51 C11 C12 C13 -111.6(6)
F51 C11 F52 F53 167.1(6)
F51 C11 F53 F52 -6.2(3)
F51 C11 F53 F54 171.1(9)
F51 C11 F54 F53 -10.4(10)
F51 C11 F55 F56 15.1(13)
F51 C11 F56 F55 -166.0(12)
F51 F52 F53 C11 29.9(10)
F51 F52 F53 F54 25.9(18)
F52 C11 C12 O5 43.1(9)
F52 C11 C12 C13 -140.6(7)
F52 C11 F53 F54 177.4(9)
F52 C11 F54 F53 -2.1(7)
F52 C11 F55 F56 44.6(15)
F52 C11 F56 F55 -144.5(12)
F52 F53 F54 C11 3.7(12)
F53 C11 C12 O5 -17.0(11)
F53 C11 C12 C13 159.2(8)
F53 C11 F51 F52 10.6(5)
F53 C11 F52 F51 -167.1(6)
F53 C11 F55 F56 107.4(13)
F53 C11 F56 F55 -88.7(14)
F54 C11 C12 O5 -60.8(9)
F54 C11 C12 C13 115.5(7)
F54 C11 F51 F52 17.3(8)
F54 C11 F52 F51 -165.4(7)
F54 C11 F52 F53 1.7(6)
F54 C11 F53 F52 -177.4(9)
F54 C11 F55 F56 140.9(12)
F54 C11 F56 F55 -44.0(13)
F55 C11 C12 O5 -164.2(7)
F55 C11 C12 C13 12.0(10)
F55 C11 F51 F52 124.0(9)
F55 C11 F52 F51 -70.7(10)
F55 C11 F52 F53 96.4(10)
F55 C11 F53 F52 -117.8(8)
F55 C11 F53 F54 59.6(10)
F55 C11 F54 F53 -128.2(9)
F56 C11 C12 O5 160.4(8)
F56 C11 C12 C13 -23.4(11)
F56 C11 F51 F52 131.9(7)
F56 C11 F52 F51 -48.9(7)
F56 C11 F52 F53 118.2(8)
F56 C11 F53 F52 -83.1(9)
F56 C11 F53 F54 94.3(11)
F56 C11 F54 F53 -107.1(10)
F61 C15 F64 F65 -119.5(7)
F61 C15 F65 F64 103.1(8)
F61 C15 F65 F66 -54.9(12)
F61 C15 F66 F65 133.8(11)
F62 C15 F64 F65 -109.0(8)
F62 C15 F65 F64 114.8(7)
F62 C15 F65 F66 -43.1(11)
F62 C15 F66 F65 140.2(11)
F63 C15 F64 F65 -155.7(19)
F63 C15 F65 F64 8.3(6)
F63 C15 F65 F66 -149.6(11)
F63 C15 F66 F65 36.9(13)
F64 C15 F65 F66 -157.9(12)
F64 C15 F66 F65 23.1(12)
F64 F65 F66 C15 -19.0(10)
F66 C15 F64 F65 -10.8(6)
F66 C15 F65 F64 157.9(12)
F71 C16 C17 O7 27.2(13)
F71 C16 C17 C18 -152.6(9)
F71 C16 F73 F74 164.0(7)
F71 C16 F74 F73 -8.3(4)
F71 C16 F74 F76 125.5(9)
F71 C16 F75 F76 -129.4(9)
F71 C16 F76 F74 -81.9(12)
F71 C16 F76 F75 72.3(12)
F71 F73 F74 C16 33.3(11)
F71 F73 F74 F76 -5.5(10)
F73 C16 C17 O7 -9.7(15)
F73 C16 C17 C18 170.4(11)
F73 C16 F74 F76 133.8(9)
F73 C16 F75 F76 -110.3(11)
F73 C16 F76 F74 -48.5(10)
F73 C16 F76 F75 105.7(12)
F73 F74 F76 C16 31.5(6)
F73 F74 F76 F75 9.6(8)
F74 C16 C17 O7 -87.8(10)
F74 C16 C17 C18 92.3(10)
F74 C16 F71 F73 15.3(7)
F74 C16 F73 F71 -164.0(7)
F74 C16 F75 F76 -29.2(10)
F74 C16 F76 F75 154.2(9)
F75 C16 C17 O7 126.9(9)
F75 C16 C17 C18 -53.0(13)
F75 C16 F71 F73 143.5(9)
F75 C16 F73 F71 -39.6(10)
F75 C16 F73 F74 124.4(11)
F75 C16 F74 F73 -101.9(13)
F75 C16 F74 F76 31.9(11)
F75 C16 F76 F74 -154.2(9)
F76 C16 C17 O7 -154.0(8)
F76 C16 C17 C18 26.2(13)
F76 C16 F71 F73 77.8(12)
F76 C16 F73 F71 -119.5(11)
F76 C16 F73 F74 44.4(9)
F76 C16 F74 F73 -133.8(9)
F82 C20 F84 F85 109.9(14)
F82 C20 F85 F84 -77.4(14)
F82 C20 F85 F86 118.1(10)
F82 C20 F86 F85 -90.1(14)
F82 C20 F86 F81A 53.6(14)
F82 C20 F81A F86 -137.0(10)
F84 C20 F85 F86 -164.5(16)
F84 C20 F86 F85 9.4(10)
F84 C20 F86 F81A 153.2(11)
F84 C20 F81A F86 -42.2(17)
F84 F85 F86 C20 -34(4)
F84 F85 F86 F81A -68(4)
F85 C20 F86 F81A 143.7(13)
F85 C20 F81A F86 -30.9(11)
F85 F86 F81A C20 30.1(10)
F86 C20 F84 F85 -13.2(14)
F86 C20 F85 F84 164.5(16)
C21 N1 C22 C27 -68.5(7)
C21 N1 C23 C28 65.5(8)
C21 N1 C24 C25 174.1(6)
C22 N1 C21 C26 -60.8(9)
C22 N1 C23 C28 178.2(6)
C22 N1 C24 C25 56.9(8)
C23 N1 C21 C26 52.4(10)
C23 N1 C22 C27 175.9(6)
C23 N1 C24 C25 -61.1(8)
C24 N1 C21 C26 179.1(8)
C24 N1 C22 C27 53.6(8)
C24 N1 C23 C28 -61.3(8)
C9A C10 F41 F42 -99.8(9)
C9A C10 F41 F46 100.8(10)
C9A C10 F42 F41 101.0(9)
C9A C10 F42 F43 -93.8(9)
C9A C10 F43 F42 109.2(8)
C9A C10 F43 F44 -105.8(9)
C9A C10 F44 F43 100.3(8)
C9A C10 F44 F45 -111.9(12)
C9A C10 F45 F44 88.4(13)
C9A C10 F45 F46 -99.6(12)
C9A C10 F46 F41 -110.7(9)
C9A C10 F46 F45 115.3(10)
F81A C20 F84 F85 18(2)
F81A C20 F85 F84 -167.6(14)
F81A C20 F85 F86 27.9(11)
F81A C20 F86 F85 -143.7(13)
